data_7125986
loop_
_publ_author_name
'Zhu, Li-Li'
'Tian, Lifang'
'Cai, Bin'
'Liu, Guanglu'
'Zhang, Hui'
'Wang, Yahui'

_publ_section_title
;
 Diamine-mediated N<sup>2</sup>-selective \b-selenoalkylation of triazoles
 with alkenes.
;
_journal_issue 20
_journal_name_full 'Chemical communications (Cambridge, England)'
_journal_page_first 2979
_journal_page_last 2982
_journal_paper_doi 10.1039/d0cc00601g
_journal_volume 56
_journal_year 2020
_chemical_formula_moiety 'C27 H29 N3 Se'
_chemical_formula_sum 'C27 H29 N3 Se'
_chemical_formula_weight 474.49
_space_group_crystal_system monoclinic
_space_group_IT_number 14
_space_group_name_Hall '-P 2ybc'
_space_group_name_H-M_alt 'P 1 21/c 1'
_atom_sites_solution_hydrogens geom
_audit_creation_date 2020-01-14
_audit_creation_method
;
Olex2 1.2-alpha
(compiled 2018.07.26 svn.r3523 for OlexSys, GUI svn.r5532)
;
_audit_update_record
;
2020-01-14 deposited with the CCDC.	2020-02-12 downloaded from the CCDC.
;
_cell_angle_alpha 90
_cell_angle_beta 92.454(4)
_cell_angle_gamma 90
_cell_formula_units_Z 4
_cell_length_a 15.3492(16)
_cell_length_b 13.4033(12)
_cell_length_c 11.3497(12)
_cell_measurement_reflns_used 8575
_cell_measurement_temperature 151(2)
_cell_measurement_theta_max 26.39
_cell_measurement_theta_min 2.35
_cell_volume 2332.8(4)
_computing_cell_refinement 'SAINT v8.37A (Bruker, 2015)'
_computing_data_reduction 'SAINT v8.37A (Bruker, 2015)'
_computing_molecular_graphics 'Olex2 (Dolomanov et al., 2009)'
_computing_publication_material 'Olex2 (Dolomanov et al., 2009)'
_computing_structure_refinement 'ShelXL (Sheldrick, 2015)'
_computing_structure_solution 'SHELXT 2018/2 (Sheldrick, 2018)'
_diffrn_ambient_temperature 151.23
_diffrn_measured_fraction_theta_full 1.000
_diffrn_measured_fraction_theta_max 0.998
_diffrn_measurement_device 'Bruker APEX-II diffractometer'
_diffrn_measurement_device_type 'Bruker APEX-II CCD'
_diffrn_measurement_method '\f and \w scans'
_diffrn_radiation_type MoK\a
_diffrn_radiation_wavelength 0.71073
_diffrn_reflns_av_R_equivalents 0.0780
_diffrn_reflns_av_unetI/netI 0.0421
_diffrn_reflns_Laue_measured_fraction_full 1.000
_diffrn_reflns_Laue_measured_fraction_max 0.998
_diffrn_reflns_limit_h_max 19
_diffrn_reflns_limit_h_min -19
_diffrn_reflns_limit_k_max 16
_diffrn_reflns_limit_k_min -16
_diffrn_reflns_limit_l_max 14
_diffrn_reflns_limit_l_min -14
_diffrn_reflns_number 40020
_diffrn_reflns_point_group_measured_fraction_full 1.000
_diffrn_reflns_point_group_measured_fraction_max 0.998
_diffrn_reflns_theta_full 25.242
_diffrn_reflns_theta_max 26.461
_diffrn_reflns_theta_min 2.353
_diffrn_standards_number 0
_exptl_absorpt_coefficient_mu 1.628
_exptl_absorpt_correction_T_max 0.0276
_exptl_absorpt_correction_T_min 0.0110
_exptl_absorpt_correction_type multi-scan
_exptl_absorpt_process_details
;
SADABS-2016/2 (Bruker,2016/2) was used for absorption correction.
wR2(int) was 0.0842 before and 0.0690 after correction.
The Ratio of minimum to maximum transmission is 0.3986.
The \l/2 correction factor is Not present.
;
_exptl_crystal_colour colorless
_exptl_crystal_density_diffrn 1.351
_exptl_crystal_description block
_exptl_crystal_F_000 984
_exptl_crystal_size_max 0.25
_exptl_crystal_size_mid 0.2
_exptl_crystal_size_min 0.15
_refine_diff_density_max 0.902
_refine_diff_density_min -0.336
_refine_diff_density_rms 0.070
_refine_ls_extinction_method none
_refine_ls_goodness_of_fit_ref 1.063
_refine_ls_hydrogen_treatment constr
_refine_ls_matrix_type full
_refine_ls_number_parameters 284
_refine_ls_number_reflns 4810
_refine_ls_number_restraints 0
_refine_ls_restrained_S_all 1.063
_refine_ls_R_factor_all 0.0694
_refine_ls_R_factor_gt 0.0479
_refine_ls_shift/su_max 0.000
_refine_ls_shift/su_mean 0.000
_refine_ls_structure_factor_coef Fsqd
_refine_ls_weighting_details 'w=1/[\s^2^(Fo^2^)+(0.0396P)^2^+3.9912P] where P=(Fo^2^+2Fc^2^)/3'
_refine_ls_weighting_scheme calc
_refine_ls_wR_factor_gt 0.1107
_refine_ls_wR_factor_ref 0.1205
_reflns_Friedel_coverage 0.000
_reflns_number_gt 3670
_reflns_number_total 4810
_reflns_threshold_expression 'I > 2\s(I)'
_cod_data_source_file d0cc00601g2.cif
_cod_data_source_block 1
_cod_depositor_comments 'Adding full bibliography for 7125986--7125987.cif.'
_cod_original_sg_symbol_H-M 'P 21/c'
_cod_database_code 7125986
_shelx_shelxl_version_number 2018/3
_shelx_space_group_comment
;
The symmetry employed for this shelxl refinement is uniquely defined
by the following loop, which should always be used as a source of
symmetry information in preference to the above space-group names.
They are only intended as comments.
;
_shelx_estimated_absorpt_t_max 0.792
_shelx_estimated_absorpt_t_min 0.686
_olex2_refinement_description
;
1. Fixed Uiso
 At 1.2 times of:
  All C(H) groups, All C(H,H) groups
 At 1.5 times of:
  All C(H,H,H) groups
2.a Ternary CH refined with riding coordinates:
 C10(H10)
2.b Secondary CH2 refined with riding coordinates:
 C21(H21A,H21B)
2.c Aromatic/amide H refined with riding coordinates:
 C1(H1), C4(H4), C5(H5), C7(H7), C8(H8), C12(H12), C13(H13), C15(H15),
 C16(H16), C23(H23), C24(H24), C25(H25), C26(H26), C27(H27)
2.d Idealised Me refined as rotating group:
 C9(H9A,H9B,H9C), C18(H18A,H18B,H18C), C19(H19A,H19B,H19C), C20(H20A,H20B,H20C)
;
_olex2_submission_special_instructions 'No special instructions were received'

loop_
_space_group_symop_operation_xyz
'x, y, z'
'-x, y+1/2, -z+1/2'
'-x, -y, -z'
'x, -y-1/2, z-1/2'

loop_
_atom_site_label
_atom_site_type_symbol
_atom_site_fract_x
_atom_site_fract_y
_atom_site_fract_z
_atom_site_U_iso_or_equiv
_atom_site_adp_type
_atom_site_occupancy
_atom_site_site_symmetry_order
_atom_site_calc_flag
_atom_site_refinement_flags_posn
_atom_site_refinement_flags_adp
_atom_site_refinement_flags_occupancy
_atom_site_disorder_assembly
_atom_site_disorder_group
C1 C 0.2339(2) 0.2815(2) 0.8794(3) 0.0331(7) Uani 1 1 d . . . . .
H1 H 0.215056 0.266366 0.956003 0.040 Uiso 1 1 calc R . . . .
C2 C 0.2027(2) 0.2363(2) 0.7751(3) 0.0295(7) Uani 1 1 d . . . . .
C3 C 0.1344(2) 0.1600(2) 0.7566(3) 0.0313(7) Uani 1 1 d . . . . .
C4 C 0.1332(2) 0.0955(3) 0.6601(3) 0.0346(8) Uani 1 1 d . . . . .
H4 H 0.177254 0.100579 0.604038 0.042 Uiso 1 1 calc R . . . .
C5 C 0.0685(2) 0.0241(3) 0.6451(3) 0.0385(8) Uani 1 1 d . . . . .
H5 H 0.068832 -0.019001 0.578674 0.046 Uiso 1 1 calc R . . . .
C6 C 0.0028(2) 0.0139(3) 0.7256(3) 0.0394(9) Uani 1 1 d . . . . .
C7 C 0.0039(2) 0.0790(3) 0.8218(3) 0.0382(8) Uani 1 1 d . . . . .
H7 H -0.040213 0.073968 0.877627 0.046 Uiso 1 1 calc R . . . .
C8 C 0.0685(2) 0.1507(3) 0.8370(3) 0.0363(8) Uani 1 1 d . . . . .
H8 H 0.067919 0.194247 0.903012 0.044 Uiso 1 1 calc R . . . .
C9 C -0.0665(3) -0.0647(3) 0.7094(4) 0.0496(10) Uani 1 1 d . . . . .
H9A H -0.083786 -0.070203 0.625531 0.074 Uiso 1 1 calc GR . . . .
H9B H -0.117245 -0.046127 0.754090 0.074 Uiso 1 1 calc GR . . . .
H9C H -0.043552 -0.128885 0.737969 0.074 Uiso 1 1 calc GR . . . .
C10 C 0.3564(2) 0.4084(2) 0.6734(3) 0.0323(7) Uani 1 1 d . . . . .
H10 H 0.396792 0.440896 0.733311 0.039 Uiso 1 1 calc R . . . .
C11 C 0.3076(2) 0.4918(2) 0.6078(3) 0.0312(7) Uani 1 1 d . . . . .
C12 C 0.2360(2) 0.4746(3) 0.5305(3) 0.0356(8) Uani 1 1 d . . . . .
H12 H 0.214026 0.408723 0.520492 0.043 Uiso 1 1 calc R . . . .
C13 C 0.1967(2) 0.5521(3) 0.4686(3) 0.0362(8) Uani 1 1 d . . . . .
H13 H 0.147419 0.538433 0.417681 0.043 Uiso 1 1 calc R . . . .
C14 C 0.2270(2) 0.6501(3) 0.4784(3) 0.0343(8) Uani 1 1 d . . . . .
C15 C 0.2984(2) 0.6671(3) 0.5553(3) 0.0361(8) Uani 1 1 d . . . . .
H15 H 0.320580 0.732967 0.564676 0.043 Uiso 1 1 calc R . . . .
C16 C 0.3382(2) 0.5892(3) 0.6191(3) 0.0350(8) Uani 1 1 d . . . . .
H16 H 0.386916 0.602860 0.671003 0.042 Uiso 1 1 calc R . . . .
C17 C 0.1817(3) 0.7336(3) 0.4063(3) 0.0391(8) Uani 1 1 d . . . . .
C18 C 0.1841(3) 0.7068(3) 0.2744(3) 0.0486(10) Uani 1 1 d . . . . .
H18A H 0.244732 0.697536 0.252952 0.073 Uiso 1 1 calc GR . . . .
H18B H 0.157650 0.760927 0.227091 0.073 Uiso 1 1 calc GR . . . .
H18C H 0.151435 0.644983 0.259338 0.073 Uiso 1 1 calc GR . . . .
C19 C 0.0859(3) 0.7420(3) 0.4406(4) 0.0464(9) Uani 1 1 d . . . . .
H19A H 0.056740 0.677625 0.428011 0.070 Uiso 1 1 calc GR . . . .
H19B H 0.056216 0.792991 0.391655 0.070 Uiso 1 1 calc GR . . . .
H19C H 0.083786 0.760854 0.523841 0.070 Uiso 1 1 calc GR . . . .
C20 C 0.2255(3) 0.8346(3) 0.4260(4) 0.0507(10) Uani 1 1 d . . . . .
H20A H 0.221785 0.853977 0.508900 0.076 Uiso 1 1 calc GR . . . .
H20B H 0.196077 0.884676 0.375651 0.076 Uiso 1 1 calc GR . . . .
H20C H 0.286920 0.829959 0.406221 0.076 Uiso 1 1 calc GR . . . .
C21 C 0.4130(2) 0.3477(3) 0.5926(3) 0.0342(8) Uani 1 1 d . . . . .
H21A H 0.443823 0.393645 0.540229 0.041 Uiso 1 1 calc R . . . .
H21B H 0.375197 0.303812 0.542349 0.041 Uiso 1 1 calc R . . . .
C22 C 0.5569(2) 0.3764(3) 0.7600(3) 0.0350(8) Uani 1 1 d . . . . .
C23 C 0.5981(2) 0.4491(3) 0.6957(3) 0.0400(8) Uani 1 1 d . . . . .
H23 H 0.600685 0.443213 0.612520 0.048 Uiso 1 1 calc R . . . .
C24 C 0.6352(3) 0.5300(3) 0.7535(4) 0.0498(10) Uani 1 1 d . . . . .
H24 H 0.662413 0.580479 0.709278 0.060 Uiso 1 1 calc R . . . .
C25 C 0.6335(3) 0.5388(3) 0.8743(4) 0.0491(10) Uani 1 1 d . . . . .
H25 H 0.659186 0.595075 0.912895 0.059 Uiso 1 1 calc R . . . .
C26 C 0.5943(3) 0.4657(3) 0.9387(4) 0.0503(10) Uani 1 1 d . . . . .
H26 H 0.594337 0.470650 1.022152 0.060 Uiso 1 1 calc R . . . .
C27 C 0.5548(3) 0.3848(3) 0.8818(3) 0.0431(9) Uani 1 1 d . . . . .
H27 H 0.526421 0.335289 0.926124 0.052 Uiso 1 1 calc R . . . .
N1 N 0.29453(19) 0.3495(2) 0.8547(2) 0.0340(6) Uani 1 1 d . . . . .
N2 N 0.29867(18) 0.3429(2) 0.7383(2) 0.0312(6) Uani 1 1 d . . . . .
N3 N 0.24550(18) 0.2760(2) 0.6854(2) 0.0303(6) Uani 1 1 d . . . . .
Se1 Se 0.49919(3) 0.26562(3) 0.68151(4) 0.04027(13) Uani 1 1 d . . . . .

loop_
_atom_site_aniso_label
_atom_site_aniso_U_11
_atom_site_aniso_U_22
_atom_site_aniso_U_33
_atom_site_aniso_U_23
_atom_site_aniso_U_13
_atom_site_aniso_U_12
C1 0.0335(18) 0.0356(18) 0.0300(18) 0.0018(14) 0.0006(14) 0.0025(14)
C2 0.0294(17) 0.0298(16) 0.0293(17) 0.0021(13) 0.0021(13) 0.0043(13)
C3 0.0308(18) 0.0311(17) 0.0319(18) 0.0044(13) -0.0018(14) 0.0026(13)
C4 0.0359(19) 0.0349(18) 0.0332(19) 0.0020(14) 0.0032(15) 0.0009(14)
C5 0.040(2) 0.0350(19) 0.040(2) -0.0014(15) -0.0041(16) -0.0004(15)
C6 0.0345(19) 0.0371(19) 0.046(2) 0.0059(16) -0.0024(17) -0.0003(15)
C7 0.0312(18) 0.0397(19) 0.044(2) 0.0052(16) 0.0048(15) 0.0007(15)
C8 0.040(2) 0.0334(18) 0.035(2) 0.0016(14) 0.0044(16) 0.0030(14)
C9 0.045(2) 0.043(2) 0.061(3) 0.0025(19) -0.001(2) -0.0091(17)
C10 0.0314(18) 0.0340(18) 0.0314(19) 0.0000(14) 0.0004(14) -0.0042(13)
C11 0.0311(18) 0.0331(17) 0.0295(18) -0.0010(13) 0.0038(14) -0.0013(13)
C12 0.036(2) 0.0330(18) 0.037(2) -0.0017(14) 0.0009(15) -0.0054(14)
C13 0.0329(19) 0.0388(19) 0.037(2) -0.0005(15) -0.0044(15) -0.0045(14)
C14 0.0355(19) 0.0364(18) 0.0310(19) -0.0002(14) 0.0037(15) -0.0013(14)
C15 0.038(2) 0.0324(17) 0.038(2) -0.0036(14) 0.0033(16) -0.0052(14)
C16 0.0331(19) 0.0390(19) 0.0329(19) -0.0041(14) -0.0007(15) -0.0061(14)
C17 0.045(2) 0.0354(18) 0.037(2) 0.0046(15) 0.0011(16) -0.0005(16)
C18 0.056(3) 0.054(2) 0.036(2) 0.0060(17) 0.0006(18) 0.0010(19)
C19 0.041(2) 0.050(2) 0.048(2) 0.0120(18) 0.0013(17) 0.0066(17)
C20 0.060(3) 0.040(2) 0.051(3) 0.0094(18) -0.009(2) -0.0020(18)
C21 0.0316(18) 0.0364(18) 0.0344(19) 0.0001(14) -0.0003(15) -0.0001(14)
C22 0.0307(18) 0.0360(18) 0.038(2) -0.0012(15) -0.0011(15) 0.0053(14)
C23 0.036(2) 0.046(2) 0.038(2) -0.0034(16) 0.0056(16) -0.0006(16)
C24 0.046(2) 0.049(2) 0.055(3) -0.0084(19) 0.007(2) -0.0077(18)
C25 0.039(2) 0.052(2) 0.057(3) -0.018(2) -0.0040(19) 0.0024(17)
C26 0.045(2) 0.069(3) 0.037(2) -0.013(2) -0.0045(18) 0.015(2)
C27 0.041(2) 0.050(2) 0.038(2) 0.0060(17) 0.0027(17) 0.0059(17)
N1 0.0374(17) 0.0361(15) 0.0282(16) -0.0003(12) -0.0011(12) 0.0014(12)
N2 0.0310(15) 0.0322(14) 0.0303(16) -0.0015(11) -0.0014(12) -0.0015(11)
N3 0.0287(14) 0.0312(14) 0.0309(15) -0.0009(12) -0.0009(11) -0.0028(11)
Se1 0.0389(2) 0.03234(19) 0.0495(2) -0.00054(17) 0.00039(15) 0.00235(15)

loop_
_atom_type_symbol
_atom_type_description
_atom_type_scat_dispersion_real
_atom_type_scat_dispersion_imag
_atom_type_scat_source
C C 0.0033 0.0016 'International Tables Vol C Tables 4.2.6.8 and 6.1.1.4'
H H 0.0000 0.0000 'International Tables Vol C Tables 4.2.6.8 and 6.1.1.4'
N N 0.0061 0.0033 'International Tables Vol C Tables 4.2.6.8 and 6.1.1.4'
Se Se -0.0929 2.2259 'International Tables Vol C Tables 4.2.6.8 and 6.1.1.4'

loop_
_geom_angle_atom_site_label_1
_geom_angle_atom_site_label_2
_geom_angle_atom_site_label_3
_geom_angle
_geom_angle_site_symmetry_1
_geom_angle_site_symmetry_3
_geom_angle_publ_flag
N1 C1 C2 109.5(3) . . ?
C1 C2 C3 129.6(3) . . ?
N3 C2 C1 108.0(3) . . ?
N3 C2 C3 122.4(3) . . ?
C4 C3 C2 121.8(3) . . ?
C8 C3 C2 120.0(3) . . ?
C8 C3 C4 118.2(3) . . ?
C5 C4 C3 120.6(3) . . ?
C4 C5 C6 121.5(3) . . ?
C5 C6 C7 117.7(3) . . ?
C5 C6 C9 121.0(4) . . ?
C7 C6 C9 121.2(4) . . ?
C8 C7 C6 121.0(3) . . ?
C7 C8 C3 120.9(3) . . ?
C11 C10 C21 112.3(3) . . ?
N2 C10 C11 112.9(3) . . ?
N2 C10 C21 110.8(3) . . ?
C12 C11 C10 122.9(3) . . ?
C16 C11 C10 119.2(3) . . ?
C16 C11 C12 117.8(3) . . ?
C13 C12 C11 120.7(3) . . ?
C12 C13 C14 122.2(3) . . ?
C13 C14 C17 120.2(3) . . ?
C15 C14 C13 117.0(3) . . ?
C15 C14 C17 122.8(3) . . ?
C14 C15 C16 121.2(3) . . ?
C11 C16 C15 121.1(3) . . ?
C14 C17 C18 108.6(3) . . ?
C14 C17 C19 109.5(3) . . ?
C18 C17 C19 109.0(3) . . ?
C20 C17 C14 112.5(3) . . ?
C20 C17 C18 108.7(3) . . ?
C20 C17 C19 108.5(3) . . ?
C10 C21 Se1 112.2(2) . . ?
C23 C22 C27 119.9(3) . . ?
C23 C22 Se1 120.6(3) . . ?
C27 C22 Se1 119.5(3) . . ?
C24 C23 C22 119.4(4) . . ?
C23 C24 C25 121.1(4) . . ?
C26 C25 C24 119.7(4) . . ?
C25 C26 C27 120.1(4) . . ?
C26 C27 C22 119.9(4) . . ?
N2 N1 C1 103.0(3) . . ?
N1 N2 C10 121.0(3) . . ?
N1 N2 N3 115.9(3) . . ?
N3 N2 C10 123.1(3) . . ?
N2 N3 C2 103.6(3) . . ?
C22 Se1 C21 95.26(15) . . ?

loop_
_geom_bond_atom_site_label_1
_geom_bond_atom_site_label_2
_geom_bond_distance
_geom_bond_site_symmetry_2
_geom_bond_publ_flag
C1 C2 1.396(5) . ?
C1 N1 1.341(4) . ?
C2 C3 1.474(5) . ?
C2 N3 1.344(4) . ?
C3 C4 1.396(5) . ?
C3 C8 1.396(5) . ?
C4 C5 1.384(5) . ?
C5 C6 1.396(5) . ?
C6 C7 1.396(5) . ?
C6 C9 1.502(5) . ?
C7 C8 1.387(5) . ?
C10 C11 1.523(5) . ?
C10 C21 1.525(5) . ?
C10 N2 1.468(4) . ?
C11 C12 1.397(5) . ?
C11 C16 1.390(5) . ?
C12 C13 1.379(5) . ?
C13 C14 1.396(5) . ?
C14 C15 1.392(5) . ?
C14 C17 1.534(5) . ?
C15 C16 1.397(5) . ?
C17 C18 1.541(5) . ?
C17 C19 1.542(5) . ?
C17 C20 1.523(5) . ?
C21 Se1 1.966(3) . ?
C22 C23 1.386(5) . ?
C22 C27 1.388(5) . ?
C22 Se1 1.928(4) . ?
C23 C24 1.377(5) . ?
C24 C25 1.377(6) . ?
C25 C26 1.375(6) . ?
C26 C27 1.388(6) . ?
N1 N2 1.329(4) . ?
N2 N3 1.337(4) . ?
